data_2235857
loop_
_publ_author_name
'Liang, Peng'
'Wu, Wei'
'Tian, Wei-Man'
'Yin, Xian-Hong'

_publ_section_title
;
 Aquachloridobis[2-(1,3-thiazol-4-yl-\k<i>N</i>)-1<i>H</i>-benzimidazole-\k<i>N</i>^3^]nickel(II)
 nitrate
;
_journal_coeditor_code HY2553
_journal_issue 8
_journal_name_full 'Acta Crystallographica Section E'
_journal_page_first m1029
_journal_paper_doi 10.1107/S1600536812029728
_journal_volume 68
_journal_year 2012
_chemical_formula_iupac '[Ni Cl (C10 H7 N3 S)2 (H2 O)] N O3'
_chemical_formula_moiety 'C20 H16 Cl N6 Ni O S2 +, N O3 -'
_chemical_formula_sum 'C20 H16 Cl N7 Ni O4 S2'
_chemical_formula_weight 576.68
_chemical_name_systematic
;
Aquachloridobis[2-(1,3-thiazol-4-yl-\k<i>N</i>)-
1<i>H</i>-benzimidazole-\k<i>N</i>^3^]nickel(II) nitrate
;
_space_group_IT_number 14
_symmetry_cell_setting monoclinic
_symmetry_space_group_name_Hall '-P 2ybc'
_symmetry_space_group_name_H-M 'P 1 21/c 1'
_atom_sites_solution_hydrogens geom
_atom_sites_solution_primary direct
_atom_sites_solution_secondary difmap
_audit_creation_method SHELXL-97
_cell_angle_alpha 90.00
_cell_angle_beta 113.275(3)
_cell_angle_gamma 90.00
_cell_formula_units_Z 4
_cell_length_a 16.091(5)
_cell_length_b 11.189(3)
_cell_length_c 13.931(3)
_cell_measurement_reflns_used 2584
_cell_measurement_temperature 296(2)
_cell_measurement_theta_max 26.55
_cell_measurement_theta_min 2.28
_cell_volume 2304.1(11)
_computing_cell_refinement 'SAINT (Bruker, 2007)'
_computing_data_collection 'SMART (Bruker, 2007)'
_computing_data_reduction 'SAINT (Bruker, 2007)'
_computing_molecular_graphics 'DIAMOND (Brandenburg, 1999)'
_computing_publication_material 'SHELXTL (Sheldrick, 2008)'
_computing_structure_refinement 'SHELXL97 (Sheldrick, 2008)'
_computing_structure_solution 'SHELXS97 (Sheldrick, 2008)'
_diffrn_ambient_temperature 296(2)
_diffrn_measured_fraction_theta_full 0.996
_diffrn_measured_fraction_theta_max 0.996
_diffrn_measurement_device_type 'Bruker SMART APEX CCD'
_diffrn_measurement_method '\f and \w scans'
_diffrn_radiation_monochromator graphite
_diffrn_radiation_source 'fine-focus sealed tube'
_diffrn_radiation_type MoK\a
_diffrn_radiation_wavelength 0.71073
_diffrn_reflns_av_R_equivalents 0.0716
_diffrn_reflns_av_sigmaI/netI 0.0973
_diffrn_reflns_limit_h_max 19
_diffrn_reflns_limit_h_min -18
_diffrn_reflns_limit_k_max 13
_diffrn_reflns_limit_k_min -13
_diffrn_reflns_limit_l_max 16
_diffrn_reflns_limit_l_min -14
_diffrn_reflns_number 11654
_diffrn_reflns_theta_full 25.00
_diffrn_reflns_theta_max 25.00
_diffrn_reflns_theta_min 1.38
_exptl_absorpt_coefficient_mu 1.184
_exptl_absorpt_correction_T_max 0.7643
_exptl_absorpt_correction_T_min 0.7483
_exptl_absorpt_correction_type multi-scan
_exptl_absorpt_process_details '(SADABS; Sheldrick, 1996)'
_exptl_crystal_colour green
_exptl_crystal_density_diffrn 1.662
_exptl_crystal_density_method 'not measured'
_exptl_crystal_description block
_exptl_crystal_F_000 1176
_exptl_crystal_size_max 0.26
_exptl_crystal_size_mid 0.25
_exptl_crystal_size_min 0.24
_refine_diff_density_max 0.804
_refine_diff_density_min -0.534
_refine_ls_extinction_method none
_refine_ls_goodness_of_fit_ref 1.067
_refine_ls_hydrogen_treatment constr
_refine_ls_matrix_type full
_refine_ls_number_parameters 316
_refine_ls_number_reflns 4050
_refine_ls_number_restraints 0
_refine_ls_restrained_S_all 1.067
_refine_ls_R_factor_all 0.0743
_refine_ls_R_factor_gt 0.0536
_refine_ls_shift/su_max 0.045
_refine_ls_shift/su_mean 0.007
_refine_ls_structure_factor_coef Fsqd
_refine_ls_weighting_details 'calc w=1/[\s^2^(Fo^2^)+(0.0830P)^2^+1.4424P] where P=(Fo^2^+2Fc^2^)/3'
_refine_ls_weighting_scheme calc
_refine_ls_wR_factor_gt 0.1592
_refine_ls_wR_factor_ref 0.1739
_reflns_number_gt 3129
_reflns_number_total 4050
_reflns_threshold_expression I>2\s(I)
_cod_data_source_file hy2553.cif
_cod_data_source_block I
_cod_original_sg_symbol_H-M 'P 21/c'
_cod_database_code 2235857
_cod_database_fobs_code 2235857

loop_
_symmetry_equiv_pos_as_xyz
'x, y, z'
'-x, y+1/2, -z+1/2'
'-x, -y, -z'
'x, -y-1/2, z-1/2'

loop_
_atom_site_type_symbol
_atom_site_label
_atom_site_fract_x
_atom_site_fract_y
_atom_site_fract_z
_atom_site_U_iso_or_equiv
_atom_site_adp_type
_atom_site_calc_flag
_atom_site_refinement_flags
_atom_site_occupancy
_atom_site_symmetry_multiplicity
Ni Ni1 0.26114(3) 0.47368(5) 0.32612(4) 0.0352(2) Uani d . 1 1
Cl Cl1 0.31740(8) 0.27662(10) 0.40665(10) 0.0490(4) Uani d . 1 1
S S1 0.36620(9) 0.71229(11) 0.62788(10) 0.0507(4) Uani d . 1 1
S S2 0.13043(9) 0.27528(12) 0.00588(11) 0.0552(4) Uani d . 1 1
O O1 0.13949(19) 0.4517(3) 0.3478(3) 0.0412(7) Uani d . 1 1
O O3 1.0666(2) 0.6635(3) 0.3784(3) 0.0606(10) Uani d . 1 1
O O4 1.0018(2) 0.8339(3) 0.3421(3) 0.0693(11) Uani d . 1 1
O O2 0.9808(3) 0.7045(5) 0.2204(3) 0.0964(18) Uani d . 1 1
N N3 0.2001(2) 0.3971(3) 0.1739(3) 0.0344(8) Uani d . 1 1
N N5 0.3884(2) 0.5240(3) 0.3241(3) 0.0313(8) Uani d . 1 1
N N6 0.3205(2) 0.5777(3) 0.4687(3) 0.0324(8) Uani d . 1 1
N N2 0.2024(2) 0.6272(3) 0.2292(3) 0.0343(8) Uani d . 1 1
N N7 0.5158(2) 0.6289(3) 0.3975(3) 0.0370(9) Uani d . 1 1
H H7 0.5562 0.6742 0.4414 0.044 Uiso calc R 1 1
N N4 0.1133(2) 0.6929(3) 0.0713(3) 0.0430(9) Uani d . 1 1
H H4 0.0801 0.6916 0.0054 0.052 Uiso calc R 1 1
N N1 1.0157(2) 0.7334(4) 0.3117(3) 0.0447(10) Uani d . 1 1
C C8 0.4375(3) 0.5129(4) 0.2623(3) 0.0343(10) Uani d . 1 1
C C15 0.1532(3) 0.4763(4) 0.0953(4) 0.0368(10) Uani d . 1 1
C C20 0.5192(3) 0.5792(4) 0.3096(4) 0.0371(10) Uani d . 1 1
C C7 0.1553(3) 0.5995(4) 0.1300(3) 0.0339(9) Uani d . 1 1
C C19 0.4372(2) 0.5941(3) 0.4029(3) 0.0321(9) Uani d . 1 1
C C17 0.4038(2) 0.6273(3) 0.4827(3) 0.0327(9) Uani d . 1 1
C C6 0.1899(3) 0.7514(4) 0.2356(4) 0.0388(10) Uani d . 1 1
C C13 0.1927(3) 0.2884(4) 0.1364(4) 0.0419(11) Uani d . 1 1
H H13 0.2196 0.2229 0.1783 0.050 Uiso calc R 1 1
C C5 0.1327(3) 0.7920(4) 0.1353(4) 0.0441(11) Uani d . 1 1
C C18 0.4377(3) 0.7027(4) 0.5649(4) 0.0421(11) Uani d . 1 1
H H18 0.4923 0.7435 0.5842 0.051 Uiso calc R 1 1
C C11 0.5629(4) 0.5228(5) 0.1731(5) 0.0571(14) Uani d . 1 1
H H11 0.6040 0.5248 0.1412 0.069 Uiso calc R 1 1
C C1 0.2222(3) 0.8290(4) 0.3202(4) 0.0495(12) Uani d . 1 1
H H1 0.2602 0.8024 0.3862 0.059 Uiso calc R 1 1
C C12 0.5820(3) 0.5849(5) 0.2636(5) 0.0540(14) Uani d . 1 1
H H12 0.6349 0.6294 0.2935 0.065 Uiso calc R 1 1
C C14 0.1106(3) 0.4261(5) -0.0009(4) 0.0467(12) Uani d . 1 1
H H14 0.0759 0.4676 -0.0613 0.056 Uiso calc R 1 1
C C10 0.4830(4) 0.4559(5) 0.1265(4) 0.0507(12) Uani d . 1 1
H H10 0.4723 0.4144 0.0649 0.061 Uiso calc R 1 1
C C9 0.4209(3) 0.4511(4) 0.1705(4) 0.0443(11) Uani d . 1 1
H H9 0.3681 0.4069 0.1392 0.053 Uiso calc R 1 1
C C16 0.2942(3) 0.6140(4) 0.5385(4) 0.0412(11) Uani d . 1 1
H H16 0.2400 0.5892 0.5412 0.049 Uiso calc R 1 1
C C4 0.1057(4) 0.9106(5) 0.1180(5) 0.0562(14) Uani d . 1 1
H H4A 0.0679 0.9375 0.0520 0.067 Uiso calc R 1 1
C C2 0.1958(4) 0.9471(4) 0.3023(5) 0.0612(15) Uani d . 1 1
H H2 0.2169 1.0019 0.3569 0.073 Uiso calc R 1 1
C C3 0.1367(4) 0.9856(4) 0.2012(6) 0.0661(18) Uani d . 1 1
H H3 0.1186 1.0652 0.1916 0.079 Uiso calc R 1 1
H H1A 0.1016 0.5069 0.3358 0.079 Uiso d R 1 1
H H1B 0.1000 0.4040 0.3241 0.079 Uiso d R 1 1

loop_
_atom_site_aniso_label
_atom_site_aniso_U_11
_atom_site_aniso_U_22
_atom_site_aniso_U_33
_atom_site_aniso_U_12
_atom_site_aniso_U_13
_atom_site_aniso_U_23
Ni1 0.0293(3) 0.0361(3) 0.0344(4) -0.0022(2) 0.0065(3) -0.0048(2)
Cl1 0.0429(6) 0.0411(6) 0.0506(8) 0.0038(5) 0.0053(5) 0.0024(5)
S1 0.0636(8) 0.0451(6) 0.0402(8) -0.0015(5) 0.0170(6) -0.0142(5)
S2 0.0516(7) 0.0592(8) 0.0476(8) -0.0047(6) 0.0119(6) -0.0238(6)
O1 0.0344(15) 0.0363(15) 0.051(2) -0.0037(12) 0.0148(14) -0.0003(14)
O3 0.072(2) 0.054(2) 0.046(2) 0.0172(18) 0.0134(19) 0.0004(17)
O4 0.059(2) 0.057(2) 0.093(3) 0.0218(18) 0.032(2) 0.011(2)
O2 0.090(3) 0.159(5) 0.025(2) -0.052(3) 0.006(2) -0.010(2)
N3 0.0294(16) 0.0339(17) 0.034(2) -0.0017(14) 0.0065(15) -0.0072(15)
N5 0.0255(16) 0.0344(17) 0.029(2) -0.0029(13) 0.0058(15) -0.0020(15)
N6 0.0306(17) 0.0380(18) 0.025(2) 0.0000(14) 0.0077(15) -0.0059(15)
N2 0.0346(17) 0.0303(17) 0.035(2) -0.0006(14) 0.0104(16) -0.0017(15)
N7 0.0291(16) 0.0394(18) 0.036(2) -0.0067(14) 0.0055(16) 0.0033(16)
N4 0.042(2) 0.045(2) 0.036(2) 0.0034(17) 0.0087(17) 0.0068(18)
N1 0.0357(19) 0.061(3) 0.038(2) -0.0123(18) 0.0146(18) 0.001(2)
C8 0.032(2) 0.035(2) 0.033(2) 0.0016(17) 0.0102(19) 0.0018(18)
C15 0.032(2) 0.045(2) 0.032(3) -0.0053(17) 0.0113(19) -0.0058(19)
C20 0.034(2) 0.034(2) 0.044(3) 0.0039(17) 0.0153(19) 0.010(2)
C7 0.0296(19) 0.040(2) 0.033(2) 0.0007(17) 0.0126(18) 0.0016(18)
C19 0.0265(18) 0.033(2) 0.033(2) 0.0024(16) 0.0076(18) 0.0031(18)
C17 0.0296(19) 0.0275(18) 0.032(2) -0.0016(16) 0.0032(17) 0.0002(17)
C6 0.033(2) 0.030(2) 0.054(3) -0.0005(17) 0.017(2) 0.004(2)
C13 0.031(2) 0.044(2) 0.046(3) -0.0004(18) 0.010(2) -0.009(2)
C5 0.039(2) 0.045(3) 0.054(3) 0.0063(19) 0.024(2) 0.018(2)
C18 0.042(2) 0.037(2) 0.040(3) -0.0067(18) 0.007(2) -0.0074(19)
C11 0.069(3) 0.057(3) 0.062(4) 0.013(3) 0.043(3) 0.017(3)
C1 0.048(3) 0.035(2) 0.065(3) 0.001(2) 0.021(2) -0.003(2)
C12 0.040(2) 0.053(3) 0.071(4) 0.003(2) 0.024(3) 0.023(3)
C14 0.045(2) 0.057(3) 0.033(3) -0.002(2) 0.010(2) 0.001(2)
C10 0.064(3) 0.055(3) 0.040(3) 0.004(2) 0.028(3) 0.006(2)
C9 0.046(3) 0.043(2) 0.043(3) 0.001(2) 0.018(2) -0.001(2)
C16 0.036(2) 0.046(2) 0.038(3) -0.0030(19) 0.012(2) -0.004(2)
C4 0.060(3) 0.045(3) 0.071(4) 0.016(2) 0.035(3) 0.022(3)
C2 0.069(3) 0.038(2) 0.092(5) -0.002(2) 0.048(3) -0.005(3)
C3 0.067(3) 0.034(2) 0.116(6) 0.011(2) 0.057(4) 0.013(3)

loop_
_atom_type_symbol
_atom_type_description
_atom_type_scat_dispersion_real
_atom_type_scat_dispersion_imag
_atom_type_scat_source
C C 0.0033 0.0016 'International Tables Vol C Tables 4.2.6.8 and 6.1.1.4'
H H 0.0000 0.0000 'International Tables Vol C Tables 4.2.6.8 and 6.1.1.4'
N N 0.0061 0.0033 'International Tables Vol C Tables 4.2.6.8 and 6.1.1.4'
O O 0.0106 0.0060 'International Tables Vol C Tables 4.2.6.8 and 6.1.1.4'
S S 0.1246 0.1234 'International Tables Vol C Tables 4.2.6.8 and 6.1.1.4'
Ni Ni 0.3393 1.1124 'International Tables Vol C Tables 4.2.6.8 and 6.1.1.4'
Cl Cl 0.1484 0.1585 'International Tables Vol C Tables 4.2.6.8 and 6.1.1.4'

loop_
_geom_angle_atom_site_label_1
_geom_angle_atom_site_label_2
_geom_angle_atom_site_label_3
_geom_angle
O1 Ni1 N3 90.37(13)
O1 Ni1 N5 169.10(12)
N3 Ni1 N5 99.19(13)
O1 Ni1 N2 88.88(12)
N3 Ni1 N2 77.42(13)
N5 Ni1 N2 88.12(13)
O1 Ni1 N6 91.69(12)
N3 Ni1 N6 171.22(14)
N5 Ni1 N6 78.08(13)
N2 Ni1 N6 94.09(13)
O1 Ni1 Cl1 91.44(9)
N3 Ni1 Cl1 91.99(10)
N5 Ni1 Cl1 93.43(9)
N2 Ni1 Cl1 169.41(10)
N6 Ni1 Cl1 96.48(10)
C18 S1 C16 89.2(2)
C13 S2 C14 89.5(2)
Ni1 O1 H1A 122.0
Ni1 O1 H1B 130.8
H1A O1 H1B 90.7
C13 N3 C15 110.2(4)
C13 N3 Ni1 134.7(3)
C15 N3 Ni1 115.1(3)
C19 N5 C8 105.7(3)
C19 N5 Ni1 113.7(3)
C8 N5 Ni1 140.4(3)
C16 N6 C17 111.0(4)
C16 N6 Ni1 135.5(3)
C17 N6 Ni1 113.2(3)
C7 N2 C6 105.0(3)
C7 N2 Ni1 113.3(3)
C6 N2 Ni1 141.4(3)
C19 N7 C20 107.6(3)
C19 N7 H7 126.2
C20 N7 H7 126.2
C7 N4 C5 107.6(4)
C7 N4 H4 126.2
C5 N4 H4 126.2
O2 N1 O3 120.7(5)
O2 N1 O4 121.6(5)
O3 N1 O4 117.7(4)
C9 C8 N5 132.1(4)
C9 C8 C20 119.5(4)
N5 C8 C20 108.4(4)
C14 C15 N3 114.9(4)
C14 C15 C7 130.8(4)
N3 C15 C7 114.3(4)
N7 C20 C12 133.3(4)
N7 C20 C8 105.7(4)
C12 C20 C8 121.0(5)
N2 C7 N4 113.5(4)
N2 C7 C15 119.8(4)
N4 C7 C15 126.7(4)
N5 C19 N7 112.6(4)
N5 C19 C17 120.3(3)
N7 C19 C17 127.0(4)
C18 C17 N6 114.4(4)
C18 C17 C19 131.0(4)
N6 C17 C19 114.5(3)
C1 C6 C5 121.2(4)
C1 C6 N2 130.8(4)
C5 C6 N2 107.9(4)
N3 C13 S2 115.4(4)
N3 C13 H13 122.3
S2 C13 H13 122.3
N4 C5 C4 132.9(5)
N4 C5 C6 105.9(4)
C4 C5 C6 121.1(5)
C17 C18 S1 110.3(3)
C17 C18 H18 124.9
S1 C18 H18 124.9
C12 C11 C10 121.9(5)
C12 C11 H11 119.0
C10 C11 H11 119.0
C2 C1 C6 117.4(5)
C2 C1 H1 121.3
C6 C1 H1 121.3
C11 C12 C20 117.5(5)
C11 C12 H12 121.3
C20 C12 H12 121.3
C15 C14 S2 110.0(4)
C15 C14 H14 125.0
S2 C14 H14 125.0
C9 C10 C11 120.8(5)
C9 C10 H10 119.6
C11 C10 H10 119.6
C10 C9 C8 119.2(5)
C10 C9 H9 120.4
C8 C9 H9 120.4
N6 C16 S1 115.2(3)
N6 C16 H16 122.4
S1 C16 H16 122.4
C3 C4 C5 117.4(5)
C3 C4 H4A 121.3
C5 C4 H4A 121.3
C1 C2 C3 120.5(5)
C1 C2 H2 119.8
C3 C2 H2 119.8
C4 C3 C2 122.4(5)
C4 C3 H3 118.8
C2 C3 H3 118.8

loop_
_geom_bond_atom_site_label_1
_geom_bond_atom_site_label_2
_geom_bond_distance
Ni1 O1 2.109(3)
Ni1 N3 2.133(3)
Ni1 N5 2.134(3)
Ni1 N2 2.159(3)
Ni1 N6 2.171(3)
Ni1 Cl1 2.4772(13)
S1 C18 1.704(5)
S1 C16 1.721(4)
S2 C13 1.700(5)
S2 C14 1.713(5)
O1 H1A 0.8372
O1 H1B 0.7947
O3 N1 1.244(5)
O4 N1 1.252(5)
O2 N1 1.214(5)
N3 C13 1.310(5)
N3 C15 1.380(5)
N5 C19 1.326(5)
N5 C8 1.386(6)
N6 C16 1.271(6)
N6 C17 1.391(5)
N2 C7 1.324(5)
N2 C6 1.412(5)
N7 C19 1.354(5)
N7 C20 1.367(6)
N7 H7 0.8600
N4 C7 1.335(5)
N4 C5 1.379(6)
N4 H4 0.8600
C8 C9 1.383(6)
C8 C20 1.424(6)
C15 C14 1.361(6)
C15 C7 1.456(6)
C20 C12 1.396(7)
C19 C17 1.461(6)
C17 C18 1.351(6)
C6 C1 1.389(7)
C6 C5 1.410(6)
C13 H13 0.9300
C5 C4 1.387(7)
C18 H18 0.9300
C11 C12 1.364(8)
C11 C10 1.406(8)
C11 H11 0.9300
C1 C2 1.381(7)
C1 H1 0.9300
C12 H12 0.9300
C14 H14 0.9300
C10 C9 1.364(7)
C10 H10 0.9300
C9 H9 0.9300
C16 H16 0.9300
C4 C3 1.356(8)
C4 H4A 0.9300
C2 C3 1.420(8)
C2 H2 0.9300
C3 H3 0.9300

loop_
_geom_hbond_atom_site_label_D
_geom_hbond_atom_site_label_H
_geom_hbond_atom_site_label_A
_geom_hbond_site_symmetry_A
_geom_hbond_distance_DH
_geom_hbond_distance_HA
_geom_hbond_distance_DA
_geom_hbond_angle_DHA
O1 H1A O3 1_455 0.84 2.00 2.751(5) 149
O1 H1B O2 2_645 0.79 2.53 3.293(6) 160
O1 H1B O4 2_645 0.79 2.38 3.025(5) 139
N4 H4 O3 4_475 0.86 2.35 2.962(5) 129
N4 H4 O4 4_475 0.86 2.14 2.996(5) 173
N7 H7 Cl1 3_666 0.86 2.35 3.159(4) 157
